data_4337543
loop_
_publ_author_name
'Wilson, Richard E.'
'Schnaars, David D.'
'Andrews, Michael B.'
'Cahill, C. L.'

_publ_section_title
;
 Supramolecular interactions in PuO2Cl4(2-) and PuCl6(2-) complexes with
 protonated pyridines: synthesis, crystal structures, and Raman
 spectroscopy.
;
_journal_issue 1
_journal_name_full 'Inorganic chemistry'
_journal_page_first 383
_journal_page_last 392
_journal_paper_doi 10.1021/ic4023294
_journal_volume 53
_journal_year 2014
_chemical_formula_moiety '2(C10 H11 N3), Cl4 O2 Pu, 2(Cl), 2(H2O)'
_chemical_formula_sum 'C20 H26 Cl6 N6 O4 Pu'
_chemical_formula_weight 869.17
_chemical_name_systematic
; 
 ? 
;
_space_group_IT_number 2
_symmetry_cell_setting triclinic
_symmetry_space_group_name_Hall '-P 1'
_symmetry_space_group_name_H-M 'P -1'
_atom_sites_solution_hydrogens mixed
_atom_sites_solution_primary direct
_atom_sites_solution_secondary difmap
_audit_creation_method SHELXL-97
_cell_angle_alpha 72.093(3)
_cell_angle_beta 72.116(4)
_cell_angle_gamma 77.488(4)
_cell_formula_units_Z 1
_cell_length_a 7.0418(13)
_cell_length_b 9.8282(18)
_cell_length_c 11.438(2)
_cell_measurement_reflns_used 5051
_cell_measurement_temperature 100(2)
_cell_measurement_theta_max 33.67
_cell_measurement_theta_min 4.01
_cell_volume 710.3(2)
_computing_structure_refinement 'SHELXL-97 (Sheldrick, 2008)'
_computing_structure_solution 'SHELXS-97 (Sheldrick, 2008)'
_diffrn_ambient_temperature 100(2)
_diffrn_measured_fraction_theta_full 0.995
_diffrn_measured_fraction_theta_max 0.915
_diffrn_radiation_monochromator graphite
_diffrn_radiation_source 'fine-focus sealed tube'
_diffrn_radiation_type MoK\a
_diffrn_radiation_wavelength 0.71073
_diffrn_reflns_av_R_equivalents 0.0261
_diffrn_reflns_av_sigmaI/netI 0.0370
_diffrn_reflns_limit_h_max 10
_diffrn_reflns_limit_h_min -10
_diffrn_reflns_limit_k_max 14
_diffrn_reflns_limit_k_min -15
_diffrn_reflns_limit_l_max 17
_diffrn_reflns_limit_l_min -17
_diffrn_reflns_number 12003
_diffrn_reflns_theta_full 25.00
_diffrn_reflns_theta_max 33.67
_diffrn_reflns_theta_min 4.01
_exptl_absorpt_coefficient_mu 2.923
_exptl_absorpt_correction_T_max 0.7587
_exptl_absorpt_correction_T_min 0.5925
_exptl_absorpt_correction_type multi-scan
_exptl_absorpt_process_details SADABS
_exptl_crystal_colour orange
_exptl_crystal_density_diffrn 2.032
_exptl_crystal_density_meas ?
_exptl_crystal_density_method 'not measured'
_exptl_crystal_description prism
_exptl_crystal_F_000 416
_exptl_crystal_size_max 0.20
_exptl_crystal_size_mid 0.10
_exptl_crystal_size_min 0.10
_refine_diff_density_max 1.416
_refine_diff_density_min -0.977
_refine_diff_density_rms 0.150
_refine_ls_extinction_method none
_refine_ls_goodness_of_fit_ref 1.081
_refine_ls_hydrogen_treatment constr
_refine_ls_matrix_type full
_refine_ls_number_parameters 169
_refine_ls_number_reflns 5161
_refine_ls_number_restraints 0
_refine_ls_restrained_S_all 1.081
_refine_ls_R_factor_all 0.0271
_refine_ls_R_factor_gt 0.0261
_refine_ls_shift/su_max 0.003
_refine_ls_shift/su_mean 0.000
_refine_ls_structure_factor_coef Fsqd
_refine_ls_weighting_details 'calc w=1/[\s^2^(Fo^2^)+(0.0225P)^2^+0.1700P] where P=(Fo^2^+2Fc^2^)/3'
_refine_ls_weighting_scheme calc
_refine_ls_wR_factor_gt 0.0520
_refine_ls_wR_factor_ref 0.0525
_reflns_number_gt 5051
_reflns_number_total 5161
_reflns_threshold_expression >2sigma(I)
_cod_data_source_file ic4023294_si_001.cif
_cod_data_source_block four
_cod_depositor_comments
;
The following automatic conversions were performed:

'_exptl_crystal_density_meas' value 'not measured' was changed to '?'
- the value is perceived as not measured.

Automatic conversion script
Id: cif_fix_values 3008 2015-01-20 13:52:24Z robertas 
;
_cod_database_code 4337543

loop_
_symmetry_equiv_pos_as_xyz
'x, y, z'
'-x, -y, -z'

loop_
_atom_site_label
_atom_site_type_symbol
_atom_site_fract_x
_atom_site_fract_y
_atom_site_fract_z
_atom_site_U_iso_or_equiv
_atom_site_adp_type
_atom_site_occupancy
_atom_site_symmetry_multiplicity
_atom_site_calc_flag
_atom_site_refinement_flags
N1 N 0.3270(3) -0.1251(2) 0.51514(19) 0.0206(4) Uani 1 1 d .
H1B H 0.3379 -0.1698 0.5908 0.025 Uiso 1 1 d R
N2 N 0.2934(3) 0.0859(2) 0.14773(18) 0.0179(4) Uani 1 1 d .
H2A H 0.3038 0.0268 0.1035 0.021 Uiso 1 1 d R
N3 N 0.2408(3) 0.5099(2) -0.0648(2) 0.0210(4) Uani 1 1 d .
H3A H 0.2310 0.5977 -0.1101 0.025 Uiso 1 1 d R
C1 C 0.3914(4) -0.1961(3) 0.4241(2) 0.0199(4) Uani 1 1 d .
H1C H 0.4459 -0.2952 0.4438 0.024 Uiso 1 1 calc R
C2 C 0.3784(3) -0.1255(3) 0.3025(2) 0.0180(4) Uani 1 1 d .
H2B H 0.4216 -0.1764 0.2384 0.022 Uiso 1 1 calc R
C3 C 0.3020(3) 0.0210(2) 0.2723(2) 0.0164(4) Uani 1 1 d .
C4 C 0.2308(4) 0.0908(3) 0.3707(2) 0.0201(4) Uani 1 1 d .
H4A H 0.1732 0.1893 0.3544 0.024 Uiso 1 1 calc R
C5 C 0.2457(4) 0.0143(3) 0.4910(2) 0.0215(5) Uani 1 1 d .
H5A H 0.1977 0.0607 0.5583 0.026 Uiso 1 1 calc R
C6 C 0.2731(4) 0.4807(3) 0.0515(2) 0.0207(4) Uani 1 1 d .
H6A H 0.2829 0.5580 0.0819 0.025 Uiso 1 1 calc R
C7 C 0.2919(4) 0.3428(3) 0.1265(2) 0.0186(4) Uani 1 1 d .
H7A H 0.3186 0.3242 0.2069 0.022 Uiso 1 1 calc R
C8 C 0.2712(3) 0.2286(2) 0.0833(2) 0.0166(4) Uani 1 1 d .
C9 C 0.2361(4) 0.2626(3) -0.0385(2) 0.0191(4) Uani 1 1 d .
H9A H 0.2209 0.1883 -0.0706 0.023 Uiso 1 1 calc R
C10 C 0.2240(4) 0.4036(3) -0.1105(2) 0.0202(4) Uani 1 1 d .
H10A H 0.2036 0.4260 -0.1930 0.024 Uiso 1 1 calc R
Pu1 Pu 0.0000 0.5000 0.5000 0.01420(4) Uani 1 2 d S
Cl1 Cl -0.08142(9) 0.73240(6) 0.31688(5) 0.02131(11) Uani 1 1 d .
Cl2 Cl 0.37840(8) 0.46857(6) 0.36202(5) 0.01968(11) Uani 1 1 d .
O1 O 0.0643(3) 0.60823(18) 0.57543(16) 0.0208(3) Uani 1 1 d .
O2 O 0.2565(3) 0.8601(2) 0.06020(17) 0.0268(4) Uani 1 1 d .
H11 H 0.2349 0.8592 -0.0095 0.040 Uiso 1 1 d R
H12 H 0.1546 0.8345 0.1102 0.040 Uiso 1 1 d R
Cl3 Cl 0.76969(9) 0.16848(6) 0.19719(5) 0.02055(11) Uani 1 1 d .

loop_
_atom_site_aniso_label
_atom_site_aniso_U_11
_atom_site_aniso_U_22
_atom_site_aniso_U_33
_atom_site_aniso_U_23
_atom_site_aniso_U_13
_atom_site_aniso_U_12
N1 0.0232(10) 0.0248(10) 0.0138(9) -0.0010(7) -0.0054(7) -0.0080(8)
N2 0.0205(10) 0.0183(9) 0.0157(9) -0.0050(7) -0.0055(7) -0.0021(7)
N3 0.0182(9) 0.0182(9) 0.0218(10) 0.0000(7) -0.0035(7) -0.0022(7)
C1 0.0187(11) 0.0213(11) 0.0190(11) -0.0027(8) -0.0064(8) -0.0029(8)
C2 0.0181(11) 0.0187(10) 0.0167(10) -0.0047(8) -0.0047(8) -0.0010(8)
C3 0.0141(10) 0.0179(10) 0.0162(10) -0.0039(8) -0.0033(8) -0.0017(8)
C4 0.0241(12) 0.0170(10) 0.0182(10) -0.0064(8) -0.0027(9) -0.0026(9)
C5 0.0261(12) 0.0226(11) 0.0157(10) -0.0061(9) -0.0015(9) -0.0073(9)
C6 0.0193(11) 0.0188(11) 0.0239(11) -0.0060(9) -0.0051(9) -0.0022(8)
C7 0.0208(11) 0.0184(11) 0.0165(10) -0.0033(8) -0.0058(8) -0.0028(8)
C8 0.0128(10) 0.0186(10) 0.0174(10) -0.0039(8) -0.0028(8) -0.0024(8)
C9 0.0180(11) 0.0208(11) 0.0172(10) -0.0047(8) -0.0031(8) -0.0022(8)
C10 0.0178(11) 0.0241(12) 0.0164(10) -0.0026(8) -0.0039(8) -0.0029(9)
Pu1 0.01567(6) 0.01399(6) 0.01341(6) -0.00478(4) -0.00410(4) -0.00070(4)
Cl1 0.0232(3) 0.0193(3) 0.0192(3) -0.0024(2) -0.0062(2) -0.0012(2)
Cl2 0.0171(2) 0.0226(3) 0.0186(2) -0.0071(2) -0.00294(19) -0.0012(2)
O1 0.0220(8) 0.0199(8) 0.0228(8) -0.0087(7) -0.0054(7) -0.0032(6)
O2 0.0315(10) 0.0335(10) 0.0190(8) -0.0110(7) -0.0034(7) -0.0104(8)
Cl3 0.0255(3) 0.0194(3) 0.0153(2) -0.00348(19) -0.0045(2) -0.0027(2)

loop_
_atom_type_symbol
_atom_type_description
_atom_type_scat_dispersion_real
_atom_type_scat_dispersion_imag
_atom_type_scat_source
C C 0.0033 0.0016 'International Tables Vol C Tables 4.2.6.8 and 6.1.1.4'
H H 0.0000 0.0000 'International Tables Vol C Tables 4.2.6.8 and 6.1.1.4'
Cl Cl 0.1484 0.1585 'International Tables Vol C Tables 4.2.6.8 and 6.1.1.4'
N N 0.0061 0.0033 'International Tables Vol C Tables 4.2.6.8 and 6.1.1.4'
O O 0.0106 0.0060 'International Tables Vol C Tables 4.2.6.8 and 6.1.1.4'
Pu Pu -9.4100 4.3056 'International Tables Vol C Tables 4.2.6.8 and 6.1.1.4'

loop_
_geom_angle_atom_site_label_1
_geom_angle_atom_site_label_2
_geom_angle_atom_site_label_3
_geom_angle
_geom_angle_site_symmetry_1
_geom_angle_site_symmetry_3
C1 N1 C5 121.5(2) . .
C1 N1 H1B 119.2 . .
C5 N1 H1B 119.2 . .
C8 N2 C3 130.7(2) . .
C8 N2 H2A 114.6 . .
C3 N2 H2A 114.6 . .
C10 N3 C6 120.9(2) . .
C10 N3 H3A 119.5 . .
C6 N3 H3A 119.5 . .
N1 C1 C2 119.9(2) . .
N1 C1 H1C 120.1 . .
C2 C1 H1C 120.1 . .
C1 C2 C3 120.3(2) . .
C1 C2 H2B 119.8 . .
C3 C2 H2B 119.8 . .
N2 C3 C2 117.4(2) . .
N2 C3 C4 124.3(2) . .
C2 C3 C4 118.2(2) . .
C5 C4 C3 118.9(2) . .
C5 C4 H4A 120.5 . .
C3 C4 H4A 120.5 . .
N1 C5 C4 121.1(2) . .
N1 C5 H5A 119.5 . .
C4 C5 H5A 119.5 . .
N3 C6 C7 121.7(2) . .
N3 C6 H6A 119.2 . .
C7 C6 H6A 119.2 . .
C6 C7 C8 119.2(2) . .
C6 C7 H7A 120.4 . .
C8 C7 H7A 120.4 . .
N2 C8 C7 124.6(2) . .
N2 C8 C9 117.5(2) . .
C7 C8 C9 117.8(2) . .
C10 C9 C8 119.9(2) . .
C10 C9 H9A 120.0 . .
C8 C9 H9A 120.0 . .
N3 C10 C9 120.4(2) . .
N3 C10 H10A 119.8 . .
C9 C10 H10A 119.8 . .
O1 Pu1 O1 180.0 2_566 .
O1 Pu1 Cl2 89.85(6) 2_566 .
O1 Pu1 Cl2 90.15(6) . .
O1 Pu1 Cl2 90.15(6) 2_566 2_566
O1 Pu1 Cl2 89.85(6) . 2_566
Cl2 Pu1 Cl2 180.0 . 2_566
O1 Pu1 Cl1 90.82(6) 2_566 2_566
O1 Pu1 Cl1 89.18(6) . 2_566
Cl2 Pu1 Cl1 90.68(2) . 2_566
Cl2 Pu1 Cl1 89.32(2) 2_566 2_566
O1 Pu1 Cl1 89.18(6) 2_566 .
O1 Pu1 Cl1 90.82(6) . .
Cl2 Pu1 Cl1 89.32(2) . .
Cl2 Pu1 Cl1 90.68(2) 2_566 .
Cl1 Pu1 Cl1 180.0 2_566 .
H11 O2 H12 100.5 . .

loop_
_geom_bond_atom_site_label_1
_geom_bond_atom_site_label_2
_geom_bond_distance
_geom_bond_site_symmetry_2
N1 C1 1.340(3) .
N1 C5 1.343(3) .
N1 H1B 0.8600 .
N2 C8 1.369(3) .
N2 C3 1.385(3) .
N2 H2A 0.8599 .
N3 C10 1.344(3) .
N3 C6 1.351(3) .
N3 H3A 0.8600 .
C1 C2 1.372(3) .
C1 H1C 0.9500 .
C2 C3 1.398(3) .
C2 H2B 0.9500 .
C3 C4 1.402(3) .
C4 C5 1.375(3) .
C4 H4A 0.9500 .
C5 H5A 0.9500 .
C6 C7 1.367(3) .
C6 H6A 0.9500 .
C7 C8 1.408(3) .
C7 H7A 0.9500 .
C8 C9 1.415(3) .
C9 C10 1.377(3) .
C9 H9A 0.9500 .
C10 H10A 0.9500 .
Pu1 O1 1.7587(17) 2_566
Pu1 O1 1.7587(17) .
Pu1 Cl2 2.6546(7) .
Pu1 Cl2 2.6546(7) 2_566
Pu1 Cl1 2.6760(7) 2_566
Pu1 Cl1 2.6760(7) .
O2 H11 0.8592 .
O2 H12 0.8023 .

loop_
_geom_torsion_atom_site_label_1
_geom_torsion_atom_site_label_2
_geom_torsion_atom_site_label_3
_geom_torsion_atom_site_label_4
_geom_torsion
C5 N1 C1 C2 1.3(4)
N1 C1 C2 C3 1.3(4)
C8 N2 C3 C2 -163.3(2)
C8 N2 C3 C4 19.8(4)
C1 C2 C3 N2 179.9(2)
C1 C2 C3 C4 -3.0(3)
N2 C3 C4 C5 179.3(2)
C2 C3 C4 C5 2.4(3)
C1 N1 C5 C4 -1.9(4)
C3 C4 C5 N1 0.0(4)
C10 N3 C6 C7 0.7(4)
N3 C6 C7 C8 -1.9(4)
C3 N2 C8 C7 13.4(4)
C3 N2 C8 C9 -170.3(2)
C6 C7 C8 N2 177.7(2)
C6 C7 C8 C9 1.4(3)
N2 C8 C9 C10 -176.3(2)
C7 C8 C9 C10 0.2(3)
C6 N3 C10 C9 1.1(3)
C8 C9 C10 N3 -1.5(4)
